data_7218960
loop_
_publ_author_name
'Ji, Baoming'
'deng, dong sheng'
'Ma, Junying'
'Sun, Chaowei'
'Zhao, Bin'

_publ_section_title
;
 Two- and Three-Dimensional Lanthanide-Based Coordination Polymers
 Assembled by the Synergistic Effect of Various Lanthanide Radii and
 Flexibility of a New Binicotinate-Containing Ligand: in Situ Synthesis,
 Structures, and Properties
;
_journal_name_full 'RSC Adv.'
_journal_paper_doi 10.1039/C4RA12714E
_journal_year 2014
_chemical_formula_sum 'C12 H9 Gd N2 O8'
_chemical_formula_weight 466.46
_chemical_name_systematic
;

 ?

;
_space_group_IT_number 9
_symmetry_cell_setting monoclinic
_symmetry_space_group_name_Hall 'C -2yc'
_symmetry_space_group_name_H-M 'C 1 c 1'
_atom_sites_solution_hydrogens geom
_atom_sites_solution_primary direct
_atom_sites_solution_secondary difmap
_audit_creation_method SHELXL-97
_audit_update_record
;
2013-12-09 deposited with the CCDC.
2014-11-28 downloaded from the CCDC.
;
_cell_angle_alpha 90.00
_cell_angle_beta 96.909(2)
_cell_angle_gamma 90.00
_cell_formula_units_Z 4
_cell_length_a 17.858(3)
_cell_length_b 10.2355(15)
_cell_length_c 7.4678(11)
_cell_measurement_reflns_used 4462
_cell_measurement_temperature 296(2)
_cell_measurement_theta_max 28.21
_cell_measurement_theta_min 2.30
_cell_volume 1355.1(4)
_computing_cell_refinement 'Bruker SMART'
_computing_data_collection 'Bruker SMART'
_computing_data_reduction 'Bruker SAINT'
_computing_molecular_graphics 'Bruker SHELXTL'
_computing_publication_material 'Bruker SHELXTL'
_computing_structure_refinement 'SHELXL-97 (Sheldrick, 1997)'
_computing_structure_solution 'SHELXS-97 (Sheldrick, 1990)'
_diffrn_ambient_temperature 296(2)
_diffrn_measured_fraction_theta_full 0.999
_diffrn_measured_fraction_theta_max 0.999
_diffrn_measurement_device_type 'CCD area detector'
_diffrn_measurement_method 'phi and omega scans'
_diffrn_radiation_monochromator graphite
_diffrn_radiation_source 'fine-focus sealed tube'
_diffrn_radiation_type MoK\a
_diffrn_radiation_wavelength 0.71073
_diffrn_reflns_av_R_equivalents 0.0151
_diffrn_reflns_av_sigmaI/netI 0.0326
_diffrn_reflns_limit_h_max 21
_diffrn_reflns_limit_h_min -21
_diffrn_reflns_limit_k_max 12
_diffrn_reflns_limit_k_min -12
_diffrn_reflns_limit_l_max 9
_diffrn_reflns_limit_l_min -9
_diffrn_reflns_number 4382
_diffrn_reflns_theta_full 25.50
_diffrn_reflns_theta_max 25.50
_diffrn_reflns_theta_min 2.30
_diffrn_standards_number 0
_exptl_absorpt_coefficient_mu 4.942
_exptl_absorpt_correction_T_max 0.5052
_exptl_absorpt_correction_T_min 0.2553
_exptl_absorpt_correction_type multi-scan
_exptl_absorpt_process_details sadabs
_exptl_crystal_colour yellow
_exptl_crystal_density_diffrn 2.286
_exptl_crystal_density_method 'not measured'
_exptl_crystal_description block
_exptl_crystal_F_000 892
_exptl_crystal_size_max 0.38
_exptl_crystal_size_mid 0.24
_exptl_crystal_size_min 0.16
_refine_diff_density_max 0.427
_refine_diff_density_min -1.232
_refine_diff_density_rms 0.135
_refine_ls_abs_structure_details 'Flack H D (1983), Acta Cryst. A39, 876-881'
_refine_ls_abs_structure_Flack 0.027(11)
_refine_ls_extinction_method none
_refine_ls_goodness_of_fit_ref 0.488
_refine_ls_hydrogen_treatment constr
_refine_ls_matrix_type full
_refine_ls_number_parameters 208
_refine_ls_number_reflns 2425
_refine_ls_number_restraints 2
_refine_ls_restrained_S_all 0.488
_refine_ls_R_factor_all 0.0188
_refine_ls_R_factor_gt 0.0185
_refine_ls_shift/su_max 0.002
_refine_ls_shift/su_mean 0.000
_refine_ls_structure_factor_coef Fsqd
_refine_ls_weighting_details 'calc w=1/[\s^2^(Fo^2^)+(0.1000P)^2^+0.0575P] where P=(Fo^2^+2Fc^2^)/3'
_refine_ls_weighting_scheme calc
_refine_ls_wR_factor_gt 0.0520
_refine_ls_wR_factor_ref 0.0533
_reflns_number_gt 2377
_reflns_number_total 2425
_reflns_threshold_expression >2sigma(I)
_cod_data_source_file c4ra12714e2.cif
_cod_data_source_block 5
_cod_depositor_comments
;
The following automatic conversions were performed:

'_symmetry_cell_setting' value 'Monoclinic' changed to 'monoclinic'
according to
/usr/data/users/saulius/crontab/automatic-downloads/rss-feeds/RSC/lib/dictionaries/cif_core.dic
dictionary named 'cif_core.dic' version 2.4.2 from 2011-04-26.

Automatic conversion script
Id: cif_fix_values 2935 2014-11-11 08:27:57Z andrius 
;
_cod_original_cell_volume 1355.1(3)
_cod_original_sg_symbol_H-M Cc
_cod_database_code 7218960

loop_
_symmetry_equiv_pos_as_xyz
'x, y, z'
'x, -y, z+1/2'
'x+1/2, y+1/2, z'
'x+1/2, -y+1/2, z+1/2'

loop_
_atom_site_label
_atom_site_type_symbol
_atom_site_fract_x
_atom_site_fract_y
_atom_site_fract_z
_atom_site_U_iso_or_equiv
_atom_site_adp_type
_atom_site_occupancy
_atom_site_symmetry_multiplicity
_atom_site_calc_flag
_atom_site_refinement_flags
Gd1 Gd 0.94265(4) 0.740174(12) -0.01167(8) 0.01307(8) Uani 1 1 d .
O1 O 0.97760(16) 0.9304(3) -0.1607(4) 0.0270(6) Uani 1 1 d .
O2 O 0.95598(15) 1.1374(3) -0.2467(3) 0.0250(6) Uani 1 1 d .
O3 O 0.65825(16) 1.0039(3) 0.0872(4) 0.0305(7) Uani 1 1 d .
H3D H 0.6284 0.8993 0.0525 0.046 Uiso 1 1 d R
O4 O 0.6146(2) 0.7851(4) 0.0150(5) 0.0276(7) Uani 1 1 d .
O5 O 0.86927(15) 0.3711(3) 0.2439(4) 0.0231(6) Uani 1 1 d .
O6 O 0.93354(15) 0.5299(3) 0.1257(4) 0.0271(7) Uani 1 1 d .
O7 O 1.0672(2) 0.7106(4) 0.1458(5) 0.0316(7) Uani 1 1 d .
H1W H 1.0913 0.6479 0.1048 0.047 Uiso 1 1 d R
H2W H 1.0700 0.7262 0.2582 0.047 Uiso 1 1 d R
O8 O 1.02742(16) 0.6527(4) -0.2112(4) 0.0350(8) Uani 1 1 d .
H3W H 1.0594 0.6848 -0.2743 0.052 Uiso 1 1 d R
H4W H 1.0018 0.6016 -0.2845 0.052 Uiso 1 1 d R
N1 N 0.83840(17) 0.9107(3) -0.0581(4) 0.0149(6) Uani 1 1 d .
N2 N 0.81098(16) 0.6810(3) 0.0776(4) 0.0139(6) Uani 1 1 d .
C1 C 0.8643(2) 1.0304(4) -0.0929(4) 0.0175(7) Uani 1 1 d .
C2 C 0.8260(2) 1.1450(4) -0.0618(5) 0.0232(8) Uani 1 1 d .
H2 H 0.8465 1.2266 -0.0807 0.028 Uiso 1 1 calc R
C3 C 0.7556(2) 1.1326(4) -0.0014(5) 0.0261(9) Uani 1 1 d .
H3A H 0.7282 1.2070 0.0204 0.031 Uiso 1 1 calc R
C4 C 0.72583(19) 1.0095(4) 0.0266(5) 0.0218(8) Uani 1 1 d .
C5 C 0.76964(18) 0.8979(4) 0.0000(4) 0.0149(7) Uani 1 1 d .
C6 C 0.7503(3) 0.7617(4) 0.0451(8) 0.0177(11) Uani 1 1 d .
C7 C 0.6763(2) 0.7118(5) 0.0587(6) 0.0198(8) Uani 1 1 d .
C8 C 0.6689(2) 0.5847(5) 0.1183(6) 0.0286(9) Uani 1 1 d .
H8 H 0.6213 0.5519 0.1315 0.034 Uiso 1 1 calc R
C9 C 0.7318(2) 0.5064(4) 0.1581(5) 0.0249(8) Uani 1 1 d .
H9 H 0.7275 0.4216 0.2004 0.030 Uiso 1 1 calc R
C10 C 0.80172(19) 0.5585(4) 0.1329(4) 0.0161(7) Uani 1 1 d .
C11 C 0.9389(2) 1.0313(4) -0.1715(5) 0.0200(8) Uani 1 1 d .
C12 C 0.87288(19) 0.4790(4) 0.1701(4) 0.0191(8) Uani 1 1 d .

loop_
_atom_site_aniso_label
_atom_site_aniso_U_11
_atom_site_aniso_U_22
_atom_site_aniso_U_33
_atom_site_aniso_U_23
_atom_site_aniso_U_13
_atom_site_aniso_U_12
Gd1 0.01345(11) 0.00929(10) 0.01704(11) -0.00071(19) 0.00415(7) -0.00002(19)
O1 0.0233(12) 0.0208(17) 0.0394(15) 0.0104(13) 0.0137(11) 0.0018(13)
O2 0.0279(13) 0.0217(16) 0.0253(13) 0.0085(11) 0.0019(10) -0.0055(12)
O3 0.0217(13) 0.0234(18) 0.0491(16) -0.0016(15) 0.0150(12) 0.0087(13)
O4 0.0158(16) 0.0284(17) 0.0385(18) 0.0068(17) 0.0033(13) 0.0071(16)
O5 0.0230(12) 0.0169(16) 0.0285(12) 0.0090(11) -0.0001(9) 0.0005(12)
O6 0.0211(13) 0.0198(17) 0.0420(15) 0.0143(13) 0.0099(11) 0.0024(12)
O7 0.0265(17) 0.0337(18) 0.0340(17) -0.0095(18) 0.0009(13) 0.0138(17)
O8 0.0248(14) 0.041(2) 0.0430(16) -0.0195(15) 0.0208(12) -0.0133(14)
N1 0.0152(12) 0.0137(17) 0.0163(13) 0.0023(12) 0.0034(10) 0.0009(12)
N2 0.0128(14) 0.0117(17) 0.0175(13) 0.0014(12) 0.0038(11) 0.0016(13)
C1 0.0224(16) 0.013(2) 0.0170(16) 0.0031(13) 0.0013(13) -0.0006(15)
C2 0.033(2) 0.014(2) 0.0227(17) 0.0061(14) 0.0049(15) -0.0021(16)
C3 0.034(2) 0.016(2) 0.0291(19) -0.0001(17) 0.0057(16) 0.0108(19)
C4 0.025(2) 0.023(2) 0.0166(16) 0.0011(15) 0.0016(14) 0.0104(17)
C5 0.0168(16) 0.014(2) 0.0128(14) 0.0002(13) -0.0008(12) 0.0025(14)
C6 0.014(3) 0.021(3) 0.018(3) 0.0019(13) 0.005(2) 0.0019(14)
C7 0.014(2) 0.024(2) 0.0215(19) -0.003(2) 0.0052(15) 0.003(2)
C8 0.0214(19) 0.024(3) 0.042(2) 0.0028(19) 0.0094(16) -0.0059(18)
C9 0.0287(19) 0.016(2) 0.0316(19) 0.0077(16) 0.0079(16) -0.0026(17)
C10 0.0159(16) 0.017(2) 0.0161(14) 0.0020(14) 0.0048(12) -0.0004(15)
C11 0.0224(18) 0.019(2) 0.0183(16) 0.0043(15) 0.0015(13) -0.0055(16)
C12 0.0240(19) 0.015(2) 0.0168(16) 0.0021(15) -0.0021(14) 0.0016(16)

loop_
_atom_type_symbol
_atom_type_description
_atom_type_scat_dispersion_real
_atom_type_scat_dispersion_imag
_atom_type_scat_source
C C 0.0033 0.0016 'International Tables Vol C Tables 4.2.6.8 and 6.1.1.4'
H H 0.0000 0.0000 'International Tables Vol C Tables 4.2.6.8 and 6.1.1.4'
N N 0.0061 0.0033 'International Tables Vol C Tables 4.2.6.8 and 6.1.1.4'
O O 0.0106 0.0060 'International Tables Vol C Tables 4.2.6.8 and 6.1.1.4'
Gd Gd -0.1653 3.9035 'International Tables Vol C Tables 4.2.6.8 and 6.1.1.4'

loop_
_geom_angle_atom_site_label_1
_geom_angle_atom_site_label_2
_geom_angle_atom_site_label_3
_geom_angle
_geom_angle_site_symmetry_1
_geom_angle_site_symmetry_3
O2 Gd1 O1 87.18(11) 2_575 .
O2 Gd1 O6 97.17(11) 2_575 .
O1 Gd1 O6 167.45(11) . .
O2 Gd1 O5 152.99(11) 2_575 2_564
O1 Gd1 O5 100.58(12) . 2_564
O6 Gd1 O5 80.83(10) . 2_564
O2 Gd1 O7 70.05(11) 2_575 .
O1 Gd1 O7 93.04(13) . .
O6 Gd1 O7 77.53(13) . .
O5 Gd1 O7 134.36(11) 2_564 .
O2 Gd1 O8 135.58(12) 2_575 .
O1 Gd1 O8 78.16(12) . .
O6 Gd1 O8 90.62(11) . .
O5 Gd1 O8 71.41(10) 2_564 .
O7 Gd1 O8 69.17(11) . .
O2 Gd1 N1 75.23(9) 2_575 .
O1 Gd1 N1 66.49(9) . .
O6 Gd1 N1 126.00(11) . .
O5 Gd1 N1 84.17(10) 2_564 .
O7 Gd1 N1 140.42(12) . .
O8 Gd1 N1 132.18(12) . .
O2 Gd1 N2 84.86(10) 2_575 .
O1 Gd1 N2 127.80(10) . .
O6 Gd1 N2 64.52(9) . .
O5 Gd1 N2 69.87(9) 2_564 .
O7 Gd1 N2 131.18(12) . .
O8 Gd1 N2 136.55(10) . .
N1 Gd1 N2 61.58(10) . .
C11 O1 Gd1 122.7(2) . .
C11 O2 Gd1 145.7(2) . 2_574
C4 O3 H3D 110.9 . .
C7 O4 H3D 110.0 . .
C12 O5 Gd1 135.0(2) . 2_565
C12 O6 Gd1 125.3(2) . .
Gd1 O7 H1W 113.5 . .
Gd1 O7 H2W 113.6 . .
H1W O7 H2W 121.7 . .
Gd1 O8 H3W 135.3 . .
Gd1 O8 H4W 107.3 . .
H3W O8 H4W 103.1 . .
C1 N1 C5 119.7(3) . .
C1 N1 Gd1 112.8(2) . .
C5 N1 Gd1 124.4(2) . .
C10 N2 C6 120.0(3) . .
C10 N2 Gd1 116.7(2) . .
C6 N2 Gd1 122.6(3) . .
N1 C1 C2 123.1(3) . .
N1 C1 C11 114.8(3) . .
C2 C1 C11 122.1(3) . .
C3 C2 C1 117.4(4) . .
C3 C2 H2 121.3 . .
C1 C2 H2 121.3 . .
C2 C3 C4 120.5(4) . .
C2 C3 H3A 119.8 . .
C4 C3 H3A 119.8 . .
O3 C4 C3 117.7(4) . .
O3 C4 C5 123.4(4) . .
C3 C4 C5 118.9(3) . .
N1 C5 C4 120.3(3) . .
N1 C5 C6 114.0(4) . .
C4 C5 C6 125.5(4) . .
N2 C6 C7 119.5(4) . .
N2 C6 C5 114.2(5) . .
C7 C6 C5 126.4(4) . .
O4 C7 C8 119.7(4) . .
O4 C7 C6 121.5(4) . .
C8 C7 C6 118.9(4) . .
C9 C8 C7 120.4(4) . .
C9 C8 H8 119.8 . .
C7 C8 H8 119.8 . .
C8 C9 C10 117.9(4) . .
C8 C9 H9 121.1 . .
C10 C9 H9 121.1 . .
N2 C10 C9 123.2(3) . .
N2 C10 C12 115.5(3) . .
C9 C10 C12 121.3(3) . .
O1 C11 O2 125.2(3) . .
O1 C11 C1 118.5(3) . .
O2 C11 C1 116.3(3) . .
O5 C12 O6 124.6(3) . .
O5 C12 C10 118.4(3) . .
O6 C12 C10 117.0(3) . .

loop_
_geom_bond_atom_site_label_1
_geom_bond_atom_site_label_2
_geom_bond_distance
_geom_bond_site_symmetry_2
Gd1 O2 2.330(3) 2_575
Gd1 O1 2.364(3) .
Gd1 O6 2.398(3) .
Gd1 O5 2.402(3) 2_564
Gd1 O7 2.407(4) .
Gd1 O8 2.420(3) .
Gd1 N1 2.545(3) .
Gd1 N2 2.592(3) .
O1 C11 1.240(5) .
O2 C11 1.275(4) .
O2 Gd1 2.330(3) 2_574
O3 C4 1.340(4) .
O3 H3D 1.2107 .
O4 C7 1.341(6) .
O4 H3D 1.2205 .
O5 C12 1.240(5) .
O5 Gd1 2.402(3) 2_565
O6 C12 1.281(4) .
O7 H1W 0.8500 .
O7 H2W 0.8499 .
O8 H3W 0.8500 .
O8 H4W 0.8500 .
N1 C1 1.346(5) .
N1 C5 1.357(4) .
N2 C10 1.336(5) .
N2 C6 1.361(6) .
C1 C2 1.392(6) .
C1 C11 1.518(5) .
C2 C3 1.391(5) .
C2 H2 0.9300 .
C3 C4 1.393(6) .
C3 H3A 0.9300 .
C4 C5 1.411(5) .
C5 C6 1.485(5) .
C6 C7 1.432(7) .
C7 C8 1.387(7) .
C8 C9 1.383(6) .
C8 H8 0.9300 .
C9 C10 1.391(5) .
C9 H9 0.9300 .
C10 C12 1.506(5) .

loop_
_geom_hbond_atom_site_label_D
_geom_hbond_atom_site_label_H
_geom_hbond_atom_site_label_A
_geom_hbond_distance_DH
_geom_hbond_distance_HA
_geom_hbond_distance_DA
_geom_hbond_angle_DHA
_geom_hbond_site_symmetry_A
O8 H4W O6 0.85 1.88 2.701(4) 160.7 2_564
O8 H3W O4 0.85 1.98 2.789(5) 159.1 4_564
O7 H2W O4 0.85 1.99 2.785(5) 155.5 4_565
O7 H1W O3 0.85 1.91 2.735(5) 162.7 3_545

loop_
_geom_torsion_atom_site_label_1
_geom_torsion_atom_site_label_2
_geom_torsion_atom_site_label_3
_geom_torsion_atom_site_label_4
_geom_torsion
_geom_torsion_site_symmetry_1
O2 Gd1 O1 C11 -64.1(3) 2_575
O6 Gd1 O1 C11 -174.8(5) .
O5 Gd1 O1 C11 89.8(3) 2_564
O7 Gd1 O1 C11 -134.0(3) .
O8 Gd1 O1 C11 158.1(3) .
N1 Gd1 O1 C11 11.0(3) .
N2 Gd1 O1 C11 17.2(4) .
O2 Gd1 O6 C12 85.0(3) 2_575
O1 Gd1 O6 C12 -165.3(5) .
O5 Gd1 O6 C12 -67.8(3) 2_564
O7 Gd1 O6 C12 152.7(3) .
O8 Gd1 O6 C12 -138.8(3) .
N1 Gd1 O6 C12 8.1(3) .
N2 Gd1 O6 C12 4.2(3) .
O2 Gd1 N1 C1 75.1(2) 2_575
O1 Gd1 N1 C1 -18.3(2) .
O6 Gd1 N1 C1 163.3(2) .
O5 Gd1 N1 C1 -122.5(2) 2_564
O7 Gd1 N1 C1 45.9(3) .
O8 Gd1 N1 C1 -64.2(3) .
N2 Gd1 N1 C1 167.2(2) .
O2 Gd1 N1 C5 -84.9(3) 2_575
O1 Gd1 N1 C5 -178.3(3) .
O6 Gd1 N1 C5 3.3(3) .
O5 Gd1 N1 C5 77.5(3) 2_564
O7 Gd1 N1 C5 -114.1(3) .
O8 Gd1 N1 C5 135.9(2) .
N2 Gd1 N1 C5 7.3(2) .
O2 Gd1 N2 C10 -108.8(2) 2_575
O1 Gd1 N2 C10 168.8(2) .
O6 Gd1 N2 C10 -8.3(2) .
O5 Gd1 N2 C10 80.9(2) 2_564
O7 Gd1 N2 C10 -51.0(3) .
O8 Gd1 N2 C10 52.7(3) .
N1 Gd1 N2 C10 175.3(3) .
O2 Gd1 N2 C6 81.2(4) 2_575
O1 Gd1 N2 C6 -1.2(4) .
O6 Gd1 N2 C6 -178.4(4) .
O5 Gd1 N2 C6 -89.1(4) 2_564
O7 Gd1 N2 C6 138.9(3) .
O8 Gd1 N2 C6 -117.4(4) .
N1 Gd1 N2 C6 5.2(3) .
C5 N1 C1 C2 4.1(5) .
Gd1 N1 C1 C2 -156.9(3) .
C5 N1 C1 C11 -175.2(3) .
Gd1 N1 C1 C11 23.8(3) .
N1 C1 C2 C3 -3.7(5) .
C11 C1 C2 C3 175.5(3) .
C1 C2 C3 C4 0.2(5) .
C2 C3 C4 O3 179.1(3) .
C2 C3 C4 C5 2.7(5) .
C1 N1 C5 C4 -0.9(4) .
Gd1 N1 C5 C4 157.7(2) .
C1 N1 C5 C6 -176.0(4) .
Gd1 N1 C5 C6 -17.4(4) .
O3 C4 C5 N1 -178.6(3) .
C3 C4 C5 N1 -2.4(5) .
O3 C4 C5 C6 -4.1(6) .
C3 C4 C5 C6 172.2(4) .
C10 N2 C6 C7 -4.2(7) .
Gd1 N2 C6 C7 165.6(3) .
C10 N2 C6 C5 175.0(4) .
Gd1 N2 C6 C5 -15.3(6) .
N1 C5 C6 N2 20.2(6) .
C4 C5 C6 N2 -154.6(4) .
N1 C5 C6 C7 -160.7(5) .
C4 C5 C6 C7 24.5(8) .
N2 C6 C7 O4 -175.0(4) .
C5 C6 C7 O4 5.9(8) .
N2 C6 C7 C8 4.8(7) .
C5 C6 C7 C8 -174.2(5) .
O4 C7 C8 C9 177.8(4) .
C6 C7 C8 C9 -2.1(7) .
C7 C8 C9 C10 -1.3(6) .
C6 N2 C10 C9 0.7(6) .
Gd1 N2 C10 C9 -169.6(3) .
C6 N2 C10 C12 -178.3(4) .
Gd1 N2 C10 C12 11.4(4) .
C8 C9 C10 N2 2.1(6) .
C8 C9 C10 C12 -179.0(3) .
Gd1 O1 C11 O2 178.3(3) .
Gd1 O1 C11 C1 -2.8(4) .
Gd1 O2 C11 O1 93.3(5) 2_574
Gd1 O2 C11 C1 -85.6(5) 2_574
N1 C1 C11 O1 -15.7(4) .
C2 C1 C11 O1 165.0(4) .
N1 C1 C11 O2 163.3(3) .
C2 C1 C11 O2 -16.0(5) .
Gd1 O5 C12 O6 44.7(5) 2_565
Gd1 O5 C12 C10 -133.9(3) 2_565
Gd1 O6 C12 O5 -178.7(3) .
Gd1 O6 C12 C10 -0.1(4) .
N2 C10 C12 O5 170.7(3) .
C9 C10 C12 O5 -8.3(5) .
N2 C10 C12 O6 -8.0(5) .
C9 C10 C12 O6 173.0(3) .
